data_4070003
loop_
_publ_author_name
'Chianese, Anthony R.'
'Bremer, Paul T.'
'Wong, Christina'
'Reynes, Rae Julienne'

_publ_section_title
;
 Rigid, Sterically Diverse N-Heterocyclic Carbene-Pyridine Chelates:
 Synthesis, Mild Palladation, and Palladium-Catalyzed Allylic Substitution
;
_journal_issue 17
_journal_name_full Organometallics
_journal_page_first 5244
_journal_paper_doi 10.1021/om900554c
_journal_volume 28
_journal_year 2009
_chemical_formula_moiety 'C43 H54.00 Cl2 F6.00 N3 P1.00 Pd1'
_chemical_formula_sum 'C43 H54 Cl2 F6 N3 P Pd'
_chemical_formula_weight 935.19
_space_group_IT_number 2
_symmetry_cell_setting triclinic
_symmetry_space_group_name_Hall '-P 1'
_symmetry_space_group_name_H-M 'P -1'
_atom_sites_solution_hydrogens geom
_atom_sites_solution_primary direct
_audit_creation_date 09-02-15
_audit_creation_method CRYSTALS_ver_12.86
_cell_angle_alpha 77.940(2)
_cell_angle_beta 71.658(2)
_cell_angle_gamma 64.584(3)
_cell_formula_units_Z 2.00000
_cell_length_a 12.2658(3)
_cell_length_b 13.8422(4)
_cell_length_c 14.8718(3)
_cell_measurement_reflns_used 28618
_cell_measurement_temperature 110
_cell_measurement_theta_max 29.3064
_cell_measurement_theta_min 3.4258
_cell_volume 2156.72(11)
_computing_cell_refinement
;
CrysAlis RED, Oxford Diffraction Ltd.,
Version 1.171.32.29 (release 10-06-2008 CrysAlis171 .NET)
(compiled Jun 10 2008,16:49:55)
;
_computing_data_collection
;
CrysAlis CCD, Oxford Diffraction Ltd.,
Version 1.171.32.29 (release 10-06-2008 CrysAlis171 .NET)
(compiled Jun 10 2008,16:49:55)
;
_computing_data_reduction
;
CrysAlis RED, Oxford Diffraction Ltd.,
Version 1.171.32.29 (release 10-06-2008 CrysAlis171 .NET)
(compiled Jun 10 2008,16:49:55)
;
_computing_publication_material 'CRYSTALS (Betteridge et al., 2003)'
_computing_structure_refinement 'CRYSTALS (Betteridge et al., 2003)'
_computing_structure_solution 'SIR92 (Altomare et al., 1994)'
_diffrn_ambient_temperature 110(2)
_diffrn_detector CCD
_diffrn_detector_area_resol_mean 10.3533
_diffrn_detector_type 'Oxford Diffraction Ruby CCD'
_diffrn_measured_fraction_theta_full 0.993
_diffrn_measured_fraction_theta_max 0.892
_diffrn_measurement_details
;
  1 omega  -14.00   39.00   1.0000   25.0000
omega____ theta____ kappa____ phi______ omega'___ theta'___ frames
    -       11.1395  -45.0000    0.0000    0.0000    0.0000 53

  2 omega  -16.00   37.00   1.0000   25.0000
omega____ theta____ kappa____ phi______ omega'___ theta'___ frames
    -       11.1395   45.0000  180.0000    0.0000    0.0000 53

  3 omega   33.00   86.00   1.0000   25.0000
omega____ theta____ kappa____ phi______ omega'___ theta'___ frames
    -       11.1395   45.0000  300.0000    0.0000    0.0000 53

  4 omega  -16.00   37.00   1.0000   25.0000
omega____ theta____ kappa____ phi______ omega'___ theta'___ frames
    -       11.1395   45.0000   60.0000    0.0000    0.0000 53

  5 omega  -21.00   35.00   1.0000   25.0000
omega____ theta____ kappa____ phi______ omega'___ theta'___ frames
    -       11.1395   69.0000  320.0000    0.0000    0.0000 56

  6 omega   33.00   86.00   1.0000   25.0000
omega____ theta____ kappa____ phi______ omega'___ theta'___ frames
    -       11.1395   45.0000  240.0000    0.0000    0.0000 53

  7 omega  -16.00   37.00   1.0000   25.0000
omega____ theta____ kappa____ phi______ omega'___ theta'___ frames
    -       11.1395   45.0000   30.0000    0.0000    0.0000 53

  8 omega  -21.00   35.00   1.0000   25.0000
omega____ theta____ kappa____ phi______ omega'___ theta'___ frames
    -       11.1395   69.0000  158.0000    0.0000    0.0000 56

  9 omega   10.00   63.00   1.0000   25.0000
omega____ theta____ kappa____ phi______ omega'___ theta'___ frames
    -      -11.9208   45.0000   30.0000    0.0000    0.0000 53

 10 omega -101.00   77.00   1.0000   25.0000
omega____ theta____ kappa____ phi______ omega'___ theta'___ frames
    -      -11.9208    0.0000  240.0000    0.0000    0.0000 178

 11 omega  -78.00  -34.00   1.0000   25.0000
omega____ theta____ kappa____ phi______ omega'___ theta'___ frames
    -       11.1395    0.0000   30.0000    0.0000    0.0000 44

;
_diffrn_measurement_device '\k-geometry diffractometer'
_diffrn_measurement_device_type 'Oxford Diffraction Gemini R Ultra'
_diffrn_measurement_method 'phi and omega scans'
_diffrn_orient_matrix_UB_11 0.0117563620
_diffrn_orient_matrix_UB_12 -0.0542204122
_diffrn_orient_matrix_UB_13 -0.0021817044
_diffrn_orient_matrix_UB_21 0.0644402052
_diffrn_orient_matrix_UB_22 -0.0142662225
_diffrn_orient_matrix_UB_23 -0.0056604978
_diffrn_orient_matrix_UB_31 -0.0091714264
_diffrn_orient_matrix_UB_32 -0.0089732890
_diffrn_orient_matrix_UB_33 0.0500001527
_diffrn_radiation_monochromator graphite
_diffrn_radiation_probe x-ray
_diffrn_radiation_source 'Enhance (Mo) X-ray Source'
_diffrn_radiation_type 'Mo K\a'
_diffrn_radiation_wavelength 0.7107
_diffrn_reflns_av_R_equivalents 0.0309
_diffrn_reflns_av_sigmaI/netI 0.0367
_diffrn_reflns_limit_h_max 16
_diffrn_reflns_limit_h_min -16
_diffrn_reflns_limit_k_max 19
_diffrn_reflns_limit_k_min -18
_diffrn_reflns_limit_l_max 17
_diffrn_reflns_limit_l_min -20
_diffrn_reflns_number 39463
_diffrn_reflns_theta_full 25.027
_diffrn_reflns_theta_max 29.3064
_diffrn_reflns_theta_min 3.4258
_diffrn_source 'fine-focus sealed tube'
_diffrn_source_current 40
_diffrn_source_voltage 50
_diffrn_standards_decay_% <2%
_diffrn_standards_interval_count 50
_diffrn_standards_number 2
_exptl_absorpt_coefficient_mu 0.648
_exptl_absorpt_correction_T_max 0.895
_exptl_absorpt_correction_T_min 0.781
_exptl_absorpt_correction_type analytical
_exptl_absorpt_process_details
;
CrysAlis RED, Oxford Diffraction Ltd.,
Version 1.171.32.29 (release 10-06-2008 CrysAlis171 .NET)
(compiled Jun 10 2008,16:49:55)
Analytical numeric absorption correction using a multifaceted crystal
            model based on expressions derived by R.C. Clark & J.S. Reid.
(Clark, R. C. & Reid, J. S. (1995). Acta Cryst. A51, 887-897)
;
_exptl_crystal_colour colorless
_exptl_crystal_density_diffrn 1.440
_exptl_crystal_density_method 'not measured'
_exptl_crystal_description block
_exptl_crystal_F_000 964
_exptl_crystal_size_max 0.5247
_exptl_crystal_size_mid 0.2434
_exptl_crystal_size_min 0.2081
_refine_diff_density_max 4.48
_refine_diff_density_min -2.61
_refine_ls_extinction_method None
_refine_ls_goodness_of_fit_ref 1.0128
_refine_ls_hydrogen_treatment noref
_refine_ls_matrix_type full
_refine_ls_number_parameters 597
_refine_ls_number_reflns 10653
_refine_ls_number_restraints 208
_refine_ls_R_factor_all 0.0736
_refine_ls_R_factor_gt 0.0679
_refine_ls_shift/su_max 0.008806
_refine_ls_structure_factor_coef Fsqd
_refine_ls_weighting_details
;
 Method= Modified Sheldrick 
 w=1/[\s^2^(F^2^) + ( 0.08P)^2^ +15.50P] 
 ,where P=(max(Fo^2^,0) + 2Fc^2^)/3 
;
_refine_ls_weighting_scheme calc
_refine_ls_wR_factor_all 0.1897
_refine_ls_wR_factor_gt 0.1873
_refine_ls_wR_factor_ref 0.1897
_reflns_limit_h_max 16
_reflns_limit_h_min -15
_reflns_limit_k_max 19
_reflns_limit_k_min -17
_reflns_limit_l_max 20
_reflns_limit_l_min 0
_reflns_number_gt 9545
_reflns_number_total 1348
_reflns_threshold_expression I>2.0\s(I)
_oxford_diffrn_Wilson_B_factor 2.24
_oxford_diffrn_Wilson_scale 0.09
_oxford_refine_ls_r_factor_ref 0.0736
_oxford_refine_ls_scale 4.08(6)
_oxford_reflns_number_all 10653
_oxford_reflns_threshold_expression_ref I>-10.0\s(I)
_oxford_structure_analysis_title '20081226 CIPRNIPRPDALLYL_FACES_FINAL in P-1'
_cod_data_source_file om900554c_si_002.cif
_cod_data_source_block arc03
_cod_depositor_comments
;
The following automatic conversions were performed:

'_symmetry_cell_setting' value 'Triclinic' changed to 'triclinic'
according to /home/saulius/struct/CIF-dictionaries/cif_core.dic
dictionary named 'cif_core.dic' version 2.4.2 from
2011-04-26.

'_diffrn_radiation_probe' value 'X-ray' changed to
'x-ray' according to
/home/saulius/struct/CIF-dictionaries/cif_core.dic dictionary named
'cif_core.dic' version 2.4.2 from 2011-04-26.

Automatic conversion script
Id: cif_fix_values 1715 2011-07-08 13:25:40Z adriana 
;
_cod_original_cell_volume 2156.71(9)
_cod_original_sg_symbol_H-M 'P -1 '
_cod_original_formula_sum 'C43 H54.00 Cl2 F6.00 N3 P1.00 Pd1'
_cod_database_code 4070003

loop_
_symmetry_equiv_pos_as_xyz
x,y,z
-x,-y,-z

loop_
_atom_site_label
_atom_site_type_symbol
_atom_site_fract_x
_atom_site_fract_y
_atom_site_fract_z
_atom_site_U_iso_or_equiv
_atom_site_occupancy
_atom_site_adp_type
_atom_site_refinement_flags_posn
_atom_site_refinement_flags_occupancy
_atom_site_disorder_assembly
_atom_site_disorder_group
Pd1 Pd 0.38232(3) 0.30723(3) 0.14908(2) 0.0232 1.0000 Uani D . . .
C2 C 0.4738(11) 0.3907(9) 0.0415(4) 0.0353 0.793(11) Uani D P 1 1
C3 C 0.5450(5) 0.3480(5) 0.1100(5) 0.0350 0.793(11) Uani D P 1 1
C4 C 0.4838(11) 0.3722(9) 0.2041(6) 0.0405 0.793(11) Uani D P 1 1
C5 C 0.479(3) 0.388(3) 0.0434(11) 0.0232 0.207(11) Uani D P 1 2
C6 C 0.4503(19) 0.4306(14) 0.1311(14) 0.0232 0.207(11) Uani D P 1 2
C7 C 0.494(3) 0.360(3) 0.2058(19) 0.0228 0.207(11) Uani D P 1 2
C8 C 0.2884(4) 0.2710(3) 0.0816(3) 0.0207 1.0000 Uani . . . .
N9 N 0.2859(3) 0.2707(3) -0.0081(2) 0.0206 1.0000 Uani . . . .
C10 C 0.2039(4) 0.2262(3) -0.0098(3) 0.0222 1.0000 Uani . . . .
C11 C 0.1765(5) 0.2073(4) -0.0864(3) 0.0281 1.0000 Uani . . . .
C12 C 0.0944(5) 0.1567(4) -0.0659(4) 0.0338 1.0000 Uani . . . .
C13 C 0.0427(5) 0.1270(4) 0.0284(4) 0.0333 1.0000 Uani . . . .
C14 C 0.0693(4) 0.1465(4) 0.1050(3) 0.0278 1.0000 Uani . . . .
C15 C 0.1515(4) 0.1982(3) 0.0846(3) 0.0222 1.0000 Uani . . . .
N16 N 0.2051(3) 0.2280(3) 0.1393(2) 0.0198 1.0000 Uani . . . .
C17 C 0.1935(4) 0.2131(3) 0.2385(3) 0.0225 1.0000 Uani . . . .
N18 N 0.2774(3) 0.2345(3) 0.2639(3) 0.0217 1.0000 Uani . . . .
C19 C 0.2792(4) 0.2153(4) 0.3570(3) 0.0250 1.0000 Uani . . . .
C20 C 0.1946(5) 0.1773(4) 0.4254(3) 0.0318 1.0000 Uani . . . .
C21 C 0.1076(5) 0.1599(5) 0.3982(3) 0.0344 1.0000 Uani . . . .
C22 C 0.1068(4) 0.1780(4) 0.3027(3) 0.0299 1.0000 Uani . . . .
C23 C 0.3616(4) 0.3072(3) -0.0922(3) 0.0223 1.0000 Uani . . . .
C24 C 0.4831(4) 0.2356(3) -0.1286(3) 0.0249 1.0000 Uani . . . .
C25 C 0.5571(4) 0.2728(4) -0.2078(3) 0.0289 1.0000 Uani . . . .
C26 C 0.5083(5) 0.3771(4) -0.2483(3) 0.0327 1.0000 Uani . . . .
C27 C 0.3866(5) 0.4453(4) -0.2124(4) 0.0334 1.0000 Uani . . . .
C28 C 0.3091(4) 0.4122(4) -0.1335(3) 0.0274 1.0000 Uani . . . .
C29 C 0.5358(4) 0.1209(4) -0.0866(4) 0.0291 1.0000 Uani . . . .
C30 C 0.6405(6) 0.0996(4) -0.0415(4) 0.0386 1.0000 Uani . . . .
C31 C 0.5786(6) 0.0431(4) -0.1613(5) 0.0447 1.0000 Uani . . . .
C32 C 0.1749(5) 0.4875(4) -0.0935(4) 0.0353 1.0000 Uani . . . .
C33 C 0.1035(8) 0.5367(8) -0.1685(7) 0.0883 1.0000 Uani . . . .
C34 C 0.1675(7) 0.5720(8) -0.0415(7) 0.0839 1.0000 Uani . . . .
C35 C 0.3775(4) 0.2291(4) 0.3860(3) 0.0259 1.0000 Uani . . . .
C36 C 0.3447(5) 0.3141(4) 0.4393(3) 0.0316 1.0000 Uani . . . .
C37 C 0.4381(5) 0.3205(4) 0.4700(4) 0.0341 1.0000 Uani . . . .
C38 C 0.5588(5) 0.2465(4) 0.4500(3) 0.0324 1.0000 Uani . . . .
C39 C 0.5889(4) 0.1626(4) 0.3967(3) 0.0292 1.0000 Uani . . . .
C40 C 0.4997(4) 0.1521(4) 0.3649(3) 0.0266 1.0000 Uani . . . .
C41 C 0.2127(5) 0.4004(5) 0.4654(4) 0.0389 1.0000 Uani . . . .
C42 C 0.2108(6) 0.5137(5) 0.4330(6) 0.0558 1.0000 Uani . . . .
C43 C 0.1545(7) 0.3898(7) 0.5725(5) 0.0614 1.0000 Uani . . . .
C44 C 0.6562(5) 0.2548(5) 0.4879(4) 0.0391 1.0000 Uani . . . .
C45 C 0.7096(7) 0.1558(7) 0.5521(5) 0.0571 1.0000 Uani . . . .
C46 C 0.7569(7) 0.2769(7) 0.4083(5) 0.0591 1.0000 Uani . . . .
C47 C 0.5367(5) 0.0557(4) 0.3111(3) 0.0301 1.0000 Uani . . . .
C48 C 0.6384(6) 0.0533(5) 0.2202(4) 0.0459 1.0000 Uani . . . .
C49 C 0.5786(6) -0.0501(5) 0.3726(4) 0.0431 1.0000 Uani . . . .
C50 C 0.1011(8) 0.6429(7) 0.2097(7) 0.0736 1.0000 Uani . . . .
Cl51 Cl 0.2428(3) 0.6527(3) 0.1480(2) 0.1106 1.0000 Uani . . . .
Cl52 Cl 0.1157(3) 0.5104(2) 0.2254(3) 0.1198 1.0000 Uani . . . .
P53 P 0.9950(4) 0.1030(4) 0.7018(2) 0.0576 0.591(9) Uani D P 2 1
F54 F 0.9026(6) 0.0491(6) 0.7062(5) 0.0914 0.591(9) Uani D P 2 1
F55 F 1.0868(6) 0.1566(6) 0.6975(4) 0.0700 0.591(9) Uani D P 2 1
F56 F 0.9268(7) 0.2000(5) 0.6347(6) 0.0685 0.591(9) Uani D P 2 1
F57 F 1.0631(7) 0.0061(7) 0.7689(6) 0.1318 0.591(9) Uani D P 2 1
F58 F 0.9028(7) 0.1642(9) 0.7923(5) 0.1424 0.591(9) Uani D P 2 1
F59 F 1.0876(7) 0.0417(5) 0.6110(5) 0.0833 0.591(9) Uani D P 2 1
P60 P 0.9965(3) 0.0764(3) 0.6883(3) 0.0241 0.409(9) Uani D P 2 2
F61 F 1.1193(7) 0.0992(7) 0.6446(7) 0.0972 0.409(9) Uani D P 2 2
F62 F 0.8728(6) 0.0535(6) 0.7322(5) 0.0315 0.409(9) Uani D P 2 2
F63 F 0.9168(7) 0.1953(6) 0.6551(6) 0.0541 0.409(9) Uani D P 2 2
F64 F 1.0767(5) -0.0430(5) 0.7216(5) 0.0402 0.409(9) Uani D P 2 2
F65 F 0.9809(8) 0.1133(5) 0.7867(6) 0.0796 0.409(9) Uani D P 2 2
F66 F 1.0121(8) 0.0392(6) 0.5892(5) 0.0628 0.409(9) Uani D P 2 2
H21 H 0.5082 0.3654 -0.0202 0.0499 0.793(11) Uiso . P 1 1
H22 H 0.4236 0.4682 0.0364 0.0499 0.793(11) Uiso . P 1 1
H491 H 0.5990 -0.1072 0.3368 0.0547 1.0000 Uiso . . . .
H492 H 0.6500 -0.0571 0.3901 0.0547 1.0000 Uiso . . . .
H493 H 0.5124 -0.0489 0.4276 0.0547 1.0000 Uiso . . . .
H42 H 0.5260 0.3273 0.2524 0.0554 0.793(11) Uiso . P 1 1
H41 H 0.4385 0.4433 0.2191 0.0554 0.793(11) Uiso . P 1 1
H51 H 0.5716 0.3423 0.0172 0.0317 0.207(11) Uiso . P 1 2
H52 H 0.4463 0.4286 -0.0067 0.0317 0.207(11) Uiso . P 1 2
H71 H 0.4528 0.3879 0.2702 0.0318 0.207(11) Uiso . P 1 2
H72 H 0.5780 0.3194 0.1999 0.0318 0.207(11) Uiso . P 1 2
H111 H 0.2124 0.2260 -0.1484 0.0348 1.0000 Uiso . . . .
H121 H 0.0733 0.1437 -0.1149 0.0425 1.0000 Uiso . . . .
H131 H -0.0121 0.0939 0.0400 0.0432 1.0000 Uiso . . . .
H141 H 0.0345 0.1265 0.1662 0.0356 1.0000 Uiso . . . .
H221 H 0.0497 0.1663 0.2825 0.0373 1.0000 Uiso . . . .
H211 H 0.0507 0.1344 0.4427 0.0432 1.0000 Uiso . . . .
H201 H 0.1969 0.1654 0.4878 0.0404 1.0000 Uiso . . . .
H371 H 0.4173 0.3764 0.5058 0.0444 1.0000 Uiso . . . .
H391 H 0.6698 0.1140 0.3820 0.0401 1.0000 Uiso . . . .
H411 H 0.1626 0.3893 0.4318 0.0474 1.0000 Uiso . . . .
H422 H 0.1243 0.5644 0.4466 0.0679 1.0000 Uiso . . . .
H421 H 0.2547 0.5299 0.4636 0.0679 1.0000 Uiso . . . .
H423 H 0.2431 0.5201 0.3637 0.0679 1.0000 Uiso . . . .
H432 H 0.0705 0.4448 0.5900 0.0696 1.0000 Uiso . . . .
H433 H 0.2032 0.4001 0.6076 0.0696 1.0000 Uiso . . . .
H431 H 0.1513 0.3206 0.5933 0.0696 1.0000 Uiso . . . .
H441 H 0.6138 0.3155 0.5257 0.0537 1.0000 Uiso . . . .
H461 H 0.8178 0.2772 0.4343 0.0797 1.0000 Uiso . . . .
H462 H 0.7196 0.3449 0.3753 0.0797 1.0000 Uiso . . . .
H463 H 0.7934 0.2220 0.3662 0.0797 1.0000 Uiso . . . .
H453 H 0.7651 0.1664 0.5784 0.0786 1.0000 Uiso . . . .
H452 H 0.6434 0.1445 0.6024 0.0786 1.0000 Uiso . . . .
H451 H 0.7546 0.0945 0.5162 0.0786 1.0000 Uiso . . . .
H471 H 0.4643 0.0625 0.2934 0.0376 1.0000 Uiso . . . .
H481 H 0.6096 0.1179 0.1798 0.0536 1.0000 Uiso . . . .
H482 H 0.7104 0.0493 0.2349 0.0536 1.0000 Uiso . . . .
H483 H 0.6594 -0.0064 0.1866 0.0536 1.0000 Uiso . . . .
H321 H 0.1324 0.4454 -0.0482 0.0400 1.0000 Uiso . . . .
H251 H 0.6389 0.2272 -0.2327 0.0370 1.0000 Uiso . . . .
H261 H 0.5589 0.4009 -0.2997 0.0419 1.0000 Uiso . . . .
H271 H 0.3559 0.5146 -0.2407 0.0399 1.0000 Uiso . . . .
H291 H 0.4679 0.1082 -0.0373 0.0333 1.0000 Uiso . . . .
H301 H 0.6682 0.0264 -0.0136 0.0487 1.0000 Uiso . . . .
H302 H 0.7116 0.1088 -0.0907 0.0487 1.0000 Uiso . . . .
H303 H 0.6123 0.1487 0.0049 0.0487 1.0000 Uiso . . . .
H313 H 0.5968 -0.0287 -0.1321 0.0540 1.0000 Uiso . . . .
H311 H 0.6540 0.0465 -0.2057 0.0540 1.0000 Uiso . . . .
H312 H 0.5168 0.0627 -0.1948 0.0540 1.0000 Uiso . . . .
H342 H 0.0815 0.6156 -0.0117 0.0981 1.0000 Uiso . . . .
H341 H 0.2053 0.6172 -0.0822 0.0981 1.0000 Uiso . . . .
H343 H 0.2093 0.5401 0.0096 0.0981 1.0000 Uiso . . . .
H333 H 0.0166 0.5773 -0.1412 0.0933 1.0000 Uiso . . . .
H332 H 0.1363 0.5850 -0.2134 0.0933 1.0000 Uiso . . . .
H331 H 0.1101 0.4820 -0.2026 0.0933 1.0000 Uiso . . . .
H501 H 0.0726 0.6725 0.2737 0.1033 1.0000 Uiso . . . .
H502 H 0.0357 0.6892 0.1740 0.1033 1.0000 Uiso . . . .
H31 H 0.6286 0.2922 0.0939 0.0532 0.793(11) Uiso . P 1 1
H61 H 0.3910 0.5038 0.1399 0.0319 0.207(11) Uiso . P 1 2

loop_
_atom_site_aniso_label
_atom_site_aniso_U_11
_atom_site_aniso_U_22
_atom_site_aniso_U_33
_atom_site_aniso_U_23
_atom_site_aniso_U_13
_atom_site_aniso_U_12
Pd1 0.03053(18) 0.02395(17) 0.02329(17) 0.00488(12) -0.01148(13) -0.01795(13)
C2 0.052(4) 0.040(4) 0.029(3) 0.008(3) -0.011(3) -0.037(3)
C3 0.038(3) 0.041(4) 0.039(3) 0.005(3) -0.012(3) -0.029(3)
C4 0.059(5) 0.046(5) 0.041(4) 0.008(3) -0.022(3) -0.042(5)
C5 0.031(2) 0.024(2) 0.023(2) 0.005(2) -0.011(2) -0.018(2)
C6 0.031(2) 0.024(2) 0.024(2) 0.004(2) -0.011(2) -0.0192(19)
C7 0.031(2) 0.024(2) 0.023(2) 0.004(2) -0.011(2) -0.019(2)
C8 0.0204(18) 0.0180(18) 0.0233(19) 0.0014(15) -0.0075(15) -0.0071(15)
N9 0.0207(16) 0.0173(15) 0.0216(16) 0.0015(13) -0.0075(13) -0.0053(13)
C10 0.0214(19) 0.0178(18) 0.027(2) 0.0012(15) -0.0099(16) -0.0058(15)
C11 0.035(2) 0.027(2) 0.025(2) -0.0009(17) -0.0125(18) -0.0119(19)
C12 0.040(3) 0.036(3) 0.035(3) -0.005(2) -0.018(2) -0.017(2)
C13 0.035(2) 0.033(2) 0.042(3) -0.003(2) -0.014(2) -0.019(2)
C14 0.029(2) 0.027(2) 0.033(2) 0.0021(18) -0.0116(18) -0.0151(18)
C15 0.0230(19) 0.0189(18) 0.027(2) 0.0000(15) -0.0123(16) -0.0067(15)
N16 0.0206(16) 0.0195(16) 0.0230(16) 0.0019(13) -0.0102(13) -0.0096(13)
C17 0.0232(19) 0.0219(19) 0.024(2) 0.0034(15) -0.0114(16) -0.0094(16)
N18 0.0234(16) 0.0222(17) 0.0236(17) 0.0033(13) -0.0110(14) -0.0115(14)
C19 0.028(2) 0.029(2) 0.023(2) 0.0029(16) -0.0108(16) -0.0142(17)
C20 0.035(2) 0.043(3) 0.024(2) 0.0075(19) -0.0136(19) -0.021(2)
C21 0.036(2) 0.049(3) 0.027(2) 0.008(2) -0.0107(19) -0.028(2)
C22 0.027(2) 0.042(3) 0.027(2) 0.0041(19) -0.0115(18) -0.019(2)
C23 0.027(2) 0.0207(19) 0.0213(19) 0.0025(15) -0.0089(16) -0.0114(16)
C24 0.029(2) 0.022(2) 0.026(2) 0.0006(16) -0.0091(17) -0.0114(17)
C25 0.032(2) 0.030(2) 0.027(2) -0.0027(18) -0.0037(18) -0.0164(19)
C26 0.042(3) 0.035(3) 0.025(2) 0.0038(18) -0.0064(19) -0.023(2)
C27 0.047(3) 0.025(2) 0.030(2) 0.0095(18) -0.016(2) -0.017(2)
C28 0.031(2) 0.021(2) 0.029(2) 0.0026(16) -0.0116(18) -0.0082(17)
C29 0.024(2) 0.023(2) 0.035(2) 0.0032(18) -0.0051(18) -0.0089(17)
C30 0.049(3) 0.031(2) 0.035(3) 0.002(2) -0.022(2) -0.009(2)
C31 0.057(3) 0.022(2) 0.062(4) -0.005(2) -0.034(3) -0.008(2)
C32 0.037(3) 0.021(2) 0.040(3) 0.0076(19) -0.012(2) -0.0068(19)
C33 0.056(4) 0.102(7) 0.075(5) -0.036(5) -0.037(4) 0.025(4)
C34 0.046(4) 0.090(6) 0.113(7) -0.068(6) -0.029(4) 0.009(4)
C35 0.032(2) 0.033(2) 0.0213(19) 0.0055(17) -0.0121(17) -0.0203(19)
C36 0.035(2) 0.039(3) 0.026(2) 0.0023(19) -0.0104(19) -0.019(2)
C37 0.042(3) 0.039(3) 0.031(2) -0.003(2) -0.014(2) -0.022(2)
C38 0.038(3) 0.045(3) 0.026(2) 0.002(2) -0.0139(19) -0.026(2)
C39 0.030(2) 0.037(2) 0.027(2) 0.0021(18) -0.0125(18) -0.0170(19)
C40 0.032(2) 0.033(2) 0.022(2) 0.0035(17) -0.0133(17) -0.0171(19)
C41 0.038(3) 0.039(3) 0.042(3) -0.008(2) -0.011(2) -0.015(2)
C42 0.049(4) 0.037(3) 0.075(5) -0.008(3) -0.015(3) -0.010(3)
C43 0.045(4) 0.075(5) 0.053(4) -0.012(4) 0.004(3) -0.023(3)
C44 0.042(3) 0.052(3) 0.037(3) -0.007(2) -0.017(2) -0.024(3)
C45 0.068(4) 0.083(5) 0.043(3) 0.008(3) -0.037(3) -0.040(4)
C46 0.059(4) 0.081(5) 0.062(4) 0.009(4) -0.027(3) -0.049(4)
C47 0.032(2) 0.033(2) 0.031(2) -0.0009(19) -0.0162(19) -0.0139(19)
C48 0.064(4) 0.037(3) 0.032(3) -0.002(2) -0.006(3) -0.021(3)
C49 0.058(4) 0.040(3) 0.038(3) 0.007(2) -0.015(3) -0.028(3)
C50 0.059(5) 0.066(5) 0.093(6) -0.012(4) -0.010(4) -0.027(4)
Cl51 0.0954(19) 0.114(2) 0.126(2) -0.0502(19) 0.0232(17) -0.0624(17)
Cl52 0.0947(19) 0.0825(17) 0.161(3) -0.0588(19) 0.0379(19) -0.0432(15)
P53 0.078(3) 0.101(4) 0.0367(17) 0.0278(19) -0.0346(16) -0.076(3)
F54 0.125(9) 0.148(10) 0.070(6) 0.067(6) -0.072(6) -0.118(8)
F55 0.069(5) 0.119(7) 0.059(4) 0.000(4) -0.017(4) -0.074(5)
F56 0.093(8) 0.063(7) 0.080(6) 0.019(5) -0.053(5) -0.048(6)
F57 0.151(9) 0.216(13) 0.113(8) 0.125(9) -0.110(8) -0.159(10)
F58 0.110(9) 0.297(18) 0.073(7) -0.055(9) 0.011(6) -0.135(11)
F59 0.113(8) 0.076(6) 0.066(5) 0.001(4) -0.029(5) -0.040(5)
P60 0.0231(17) 0.0243(17) 0.031(2) 0.0055(13) -0.0104(13) -0.0162(14)
F61 0.052(6) 0.117(11) 0.130(12) 0.091(10) -0.052(7) -0.066(7)
F62 0.020(3) 0.053(5) 0.023(4) 0.008(3) -0.002(3) -0.023(3)
F63 0.070(9) 0.023(5) 0.090(9) 0.018(5) -0.059(7) -0.021(6)
F64 0.019(3) 0.028(4) 0.046(5) 0.006(3) 0.007(3) 0.002(3)
F65 0.144(12) 0.031(4) 0.081(8) -0.013(4) -0.096(9) 0.001(6)
F66 0.076(7) 0.073(7) 0.017(4) -0.005(4) -0.001(4) -0.015(5)

loop_
_atom_type_symbol
_atom_type_scat_dispersion_real
_atom_type_scat_dispersion_imag
_atom_type_scat_Cromer_Mann_a1
_atom_type_scat_Cromer_Mann_b1
_atom_type_scat_Cromer_Mann_a2
_atom_type_scat_Cromer_Mann_b2
_atom_type_scat_Cromer_Mann_a3
_atom_type_scat_Cromer_Mann_b3
_atom_type_scat_Cromer_Mann_a4
_atom_type_scat_Cromer_Mann_b4
_atom_type_scat_Cromer_Mann_c
_atom_type_scat_source
C 0.0033 0.0016 2.3100 20.8439 1.0200 10.2075 1.5886 0.5687 0.8650 51.6512 0.2156 'International Tables Vol C 4.2.6.8 and 6.1.1.4'
H 0.0000 0.0000 0.4930 10.5109 0.3229 26.1257 0.1402 3.1424 0.0408 57.7998 0.0030 'International Tables Vol C 4.2.6.8 and 6.1.1.4'
N 0.0061 0.0033 12.2126 0.0057 3.1322 9.8933 2.0125 28.9975 1.1663 0.5826 -11.5290 'International Tables Vol C 4.2.6.8 and 6.1.1.4'
F 0.0171 0.0103 3.5392 10.2825 2.6412 4.2944 1.5170 0.2615 1.0243 26.1476 0.2776 'International Tables Vol C 4.2.6.8 and 6.1.1.4'
P 0.1023 0.0942 6.4345 1.9067 4.1791 27.1570 1.7800 0.5260 1.4908 68.1645 1.1149 'International Tables Vol C 4.2.6.8 and 6.1.1.4'
Cl 0.1484 0.1585 11.4604 0.0104 7.1964 1.1662 6.2556 18.5194 1.6455 47.7784 -9.5574 'International Tables Vol C 4.2.6.8 and 6.1.1.4'
Pd -0.9988 1.0072 19.3319 0.6987 15.5017 7.9893 5.2954 25.2052 0.6058 76.8986 5.2659 'International Tables Vol C 4.2.6.8 and 6.1.1.4'

loop_
_geom_angle_atom_site_label_1
_geom_angle_atom_site_label_2
_geom_angle_atom_site_label_3
_geom_angle
_geom_angle_publ_flag
C2 Pd1 C3 38.8(2) yes
C2 Pd1 C4 68.0(2) yes
C3 Pd1 C4 37.0(2) yes
C2 Pd1 C8 102.8(3) yes
C3 Pd1 C8 136.9(2) yes
C4 Pd1 C8 169.7(2) yes
C2 Pd1 N18 175.1(4) yes
C3 Pd1 N18 141.87(19) yes
C4 Pd1 N18 110.4(2) yes
C8 Pd1 N18 78.34(15) yes
C5 Pd1 C6 39.2(3) yes
C5 Pd1 C7 68.1(4) yes
C6 Pd1 C7 37.3(3) yes
C5 Pd1 C8 104.4(7) yes
C6 Pd1 C8 135.7(5) yes
C7 Pd1 C8 172.4(6) yes
C5 Pd1 N18 175.6(8) yes
C6 Pd1 N18 136.6(5) yes
C7 Pd1 N18 109.2(7) yes
C8 Pd1 N18 78.34(15) yes
Pd1 C2 C3 73.9(3) yes
Pd1 C2 H21 118.1 no
C3 C2 H21 120.1 no
Pd1 C2 H22 112.5 no
C3 C2 H22 118.9 no
H21 C2 H22 109.4 no
C2 C3 Pd1 67.3(3) yes
C2 C3 C4 117.98(10) yes
Pd1 C3 C4 73.3(3) yes
C2 C3 H31 119.7 no
Pd1 C3 H31 120.1 no
C4 C3 H31 121.1 no
Pd1 C4 C3 69.7(3) yes
Pd1 C4 H42 117.1 no
C3 C4 H42 116.7 no
Pd1 C4 H41 113.9 no
C3 C4 H41 120.8 no
H42 C4 H41 112.3 no
Pd1 C5 C6 72.2(8) yes
Pd1 C5 H51 114.2 no
C6 C5 H51 114.8 no
Pd1 C5 H52 120.3 no
C6 C5 H52 122.8 no
H51 C5 H52 108.7 no
C5 C6 Pd1 68.6(7) yes
C5 C6 C7 117.98(10) yes
Pd1 C6 C7 74.6(8) yes
C5 C6 H61 118.9 no
Pd1 C6 H61 119.1 no
C7 C6 H61 122.3 no
Pd1 C7 C6 68.1(8) yes
Pd1 C7 H71 115.7 no
C6 C7 H71 114.9 no
Pd1 C7 H72 120.9 no
C6 C7 H72 121.4 no
H71 C7 H72 110.4 no
Pd1 C8 N9 138.5(3) yes
Pd1 C8 N16 115.3(3) yes
N9 C8 N16 106.2(3) yes
C8 N9 C10 110.9(3) yes
C8 N9 C23 124.9(4) yes
C10 N9 C23 124.1(4) yes
N9 C10 C11 129.9(4) yes
N9 C10 C15 107.0(4) yes
C11 C10 C15 123.0(4) yes
C10 C11 C12 116.9(4) yes
C10 C11 H111 121.8 no
C12 C11 H111 121.3 no
C11 C12 C13 120.6(4) yes
C11 C12 H121 119.1 no
C13 C12 H121 120.3 no
C12 C13 C14 122.7(4) yes
C12 C13 H131 118.7 no
C14 C13 H131 118.6 no
C13 C14 C15 116.9(4) yes
C13 C14 H141 121.4 no
C15 C14 H141 121.7 no
C14 C15 C10 120.0(4) yes
C14 C15 N16 134.7(4) yes
C10 C15 N16 105.3(4) yes
C15 N16 C8 110.6(3) yes
C15 N16 C17 130.7(4) yes
C8 N16 C17 118.4(3) yes
N16 C17 N18 113.8(4) yes
N16 C17 C22 122.9(4) yes
N18 C17 C22 123.3(4) yes
C17 N18 Pd1 113.5(3) yes
C17 N18 C19 118.1(4) yes
Pd1 N18 C19 128.3(3) yes
N18 C19 C20 121.1(4) yes
N18 C19 C35 119.3(4) yes
C20 C19 C35 119.5(4) yes
C19 C20 C21 119.6(4) yes
C19 C20 H201 119.8 no
C21 C20 H201 120.6 no
C20 C21 C22 119.4(4) yes
C20 C21 H211 120.8 no
C22 C21 H211 119.9 no
C21 C22 C17 118.5(4) yes
C21 C22 H221 121.0 no
C17 C22 H221 120.4 no
N9 C23 C24 118.0(4) yes
N9 C23 C28 118.6(4) yes
C24 C23 C28 123.4(4) yes
C23 C24 C25 117.6(4) yes
C23 C24 C29 122.7(4) yes
C25 C24 C29 119.7(4) yes
C24 C25 C26 120.0(4) yes
C24 C25 H251 119.3 no
C26 C25 H251 120.7 no
C25 C26 C27 121.2(4) yes
C25 C26 H261 118.9 no
C27 C26 H261 119.9 no
C26 C27 C28 121.1(4) yes
C26 C27 H271 119.7 no
C28 C27 H271 119.2 no
C23 C28 C27 116.7(4) yes
C23 C28 C32 122.1(4) yes
C27 C28 C32 121.1(4) yes
C24 C29 C30 112.6(4) yes
C24 C29 C31 110.5(4) yes
C30 C29 C31 111.1(4) yes
C24 C29 H291 107.2 no
C30 C29 H291 108.3 no
C31 C29 H291 106.9 no
C29 C30 H301 109.2 no
C29 C30 H302 109.6 no
H301 C30 H302 108.1 no
C29 C30 H303 110.1 no
H301 C30 H303 111.0 no
H302 C30 H303 108.8 no
C29 C31 H313 110.2 no
C29 C31 H311 108.0 no
H313 C31 H311 108.6 no
C29 C31 H312 110.5 no
H313 C31 H312 110.5 no
H311 C31 H312 108.9 no
C28 C32 C33 112.3(5) yes
C28 C32 C34 112.2(5) yes
C33 C32 C34 110.9(6) yes
C28 C32 H321 108.0 no
C33 C32 H321 105.7 no
C34 C32 H321 107.3 no
C32 C33 H333 111.5 no
C32 C33 H332 110.4 no
H333 C33 H332 107.6 no
C32 C33 H331 110.5 no
H333 C33 H331 108.7 no
H332 C33 H331 108.1 no
C32 C34 H342 111.4 no
C32 C34 H341 111.5 no
H342 C34 H341 108.9 no
C32 C34 H343 110.9 no
H342 C34 H343 106.1 no
H341 C34 H343 107.8 no
C19 C35 C36 119.9(4) yes
C19 C35 C40 119.1(4) yes
C36 C35 C40 120.9(4) yes
C35 C36 C37 118.1(5) yes
C35 C36 C41 123.5(4) yes
C37 C36 C41 118.3(5) yes
C36 C37 C38 122.3(5) yes
C36 C37 H371 118.9 no
C38 C37 H371 118.7 no
C37 C38 C39 118.3(4) yes
C37 C38 C44 120.4(5) yes
C39 C38 C44 121.3(5) yes
C38 C39 C40 121.7(5) yes
C38 C39 H391 118.7 no
C40 C39 H391 119.6 no
C35 C40 C39 118.6(4) yes
C35 C40 C47 122.1(4) yes
C39 C40 C47 119.3(4) yes
C36 C41 C42 111.8(5) yes
C36 C41 C43 110.6(5) yes
C42 C41 C43 110.6(6) yes
C36 C41 H411 107.6 no
C42 C41 H411 107.4 no
C43 C41 H411 108.7 no
C41 C42 H422 108.0 no
C41 C42 H421 111.6 no
H422 C42 H421 109.8 no
C41 C42 H423 109.2 no
H422 C42 H423 106.2 no
H421 C42 H423 111.8 no
C41 C43 H432 111.3 no
C41 C43 H433 110.2 no
H432 C43 H433 106.4 no
C41 C43 H431 111.6 no
H432 C43 H431 109.1 no
H433 C43 H431 108.1 no
C38 C44 C45 111.1(5) yes
C38 C44 C46 111.5(5) yes
C45 C44 C46 112.0(6) yes
C38 C44 H441 106.9 no
C45 C44 H441 107.8 no
C46 C44 H441 107.4 no
C44 C45 H453 108.6 no
C44 C45 H452 109.9 no
H453 C45 H452 109.7 no
C44 C45 H451 109.8 no
H453 C45 H451 109.5 no
H452 C45 H451 109.4 no
C44 C46 H461 109.0 no
C44 C46 H462 108.6 no
H461 C46 H462 110.8 no
C44 C46 H463 108.6 no
H461 C46 H463 110.1 no
H462 C46 H463 109.8 no
C40 C47 C48 111.4(4) yes
C40 C47 C49 111.9(4) yes
C48 C47 C49 109.9(5) yes
C40 C47 H471 107.9 no
C48 C47 H471 107.6 no
C49 C47 H471 108.0 no
C47 C48 H481 109.7 no
C47 C48 H482 109.9 no
H481 C48 H482 108.5 no
C47 C48 H483 110.6 no
H481 C48 H483 108.3 no
H482 C48 H483 109.9 no
C47 C49 H491 108.8 no
C47 C49 H492 108.2 no
H491 C49 H492 110.1 no
C47 C49 H493 108.9 no
H491 C49 H493 110.3 no
H492 C49 H493 110.5 no
Cl51 C50 Cl52 110.8(5) yes
Cl51 C50 H501 109.0 no
Cl52 C50 H501 110.0 no
Cl51 C50 H502 109.4 no
Cl52 C50 H502 110.5 no
H501 C50 H502 107.0 no
F54 P53 F55 179.97(5) yes
F54 P53 F56 89.82(5) yes
F55 P53 F56 90.20(5) yes
F54 P53 F57 90.19(5) yes
F55 P53 F57 89.79(5) yes
F56 P53 F57 179.99(6) yes
F54 P53 F58 90.28(5) yes
F55 P53 F58 89.71(5) yes
F56 P53 F58 90.33(5) yes
F57 P53 F58 89.68(5) yes
F54 P53 F59 89.76(5) yes
F55 P53 F59 90.25(5) yes
F56 P53 F59 89.68(5) yes
F57 P53 F59 90.32(5) yes
F58 P53 F59 179.96(5) yes
F61 P60 F62 179.98(10) yes
F61 P60 F63 89.81(8) yes
F62 P60 F63 90.20(8) yes
F61 P60 F64 90.12(8) yes
F62 P60 F64 89.86(8) yes
F63 P60 F64 179.93(8) yes
F61 P60 F65 90.33(8) yes
F62 P60 F65 89.67(8) yes
F63 P60 F65 90.34(8) yes
F64 P60 F65 89.64(8) yes
F61 P60 F66 89.76(8) yes
F62 P60 F66 90.24(8) yes
F63 P60 F66 89.70(8) yes
F64 P60 F66 90.32(8) yes
F65 P60 F66 179.90(7) yes

loop_
_geom_bond_atom_site_label_1
_geom_bond_atom_site_label_2
_geom_bond_distance
_geom_bond_publ_flag
Pd1 C2 2.089(5) yes
Pd1 C3 2.176(5) yes
Pd1 C4 2.223(5) yes
Pd1 C8 2.005(4) yes
Pd1 N18 2.144(4) yes
Pd1 C5 2.090(10) yes
Pd1 C6 2.139(18) yes
Pd1 C7 2.223(10) yes
Pd1 C8 2.005(4) yes
Pd1 N18 2.144(4) yes
C2 C3 1.419(8) yes
C2 H21 0.952 no
C2 H22 0.982 no
C3 C4 1.397(8) yes
C3 H31 0.974 no
C4 H42 0.971 no
C4 H41 0.933 no
C5 C6 1.421(10) yes
C5 H51 1.025 no
C5 H52 0.922 no
C6 C7 1.398(10) yes
C6 H61 0.968 no
C7 H71 1.004 no
C7 H72 0.923 no
C8 N9 1.346(5) yes
C8 N16 1.375(5) yes
N9 C10 1.394(5) yes
N9 C23 1.445(5) yes
C10 C11 1.386(6) yes
C10 C15 1.397(6) yes
C11 C12 1.386(7) yes
C11 H111 0.924 no
C12 C13 1.399(7) yes
C12 H121 0.919 no
C13 C14 1.385(7) yes
C13 H131 0.922 no
C14 C15 1.399(6) yes
C14 H141 0.915 no
C15 N16 1.405(5) yes
N16 C17 1.417(5) yes
C17 N18 1.358(5) yes
C17 C22 1.374(6) yes
N18 C19 1.359(5) yes
C19 C20 1.402(6) yes
C19 C35 1.495(6) yes
C20 C21 1.377(7) yes
C20 H201 0.916 no
C21 C22 1.391(7) yes
C21 H211 0.933 no
C22 H221 0.926 no
C23 C24 1.394(6) yes
C23 C28 1.406(6) yes
C24 C25 1.396(6) yes
C24 C29 1.513(6) yes
C25 C26 1.388(7) yes
C25 H251 0.929 no
C26 C27 1.380(8) yes
C26 H261 0.922 no
C27 C28 1.392(7) yes
C27 H271 0.928 no
C28 C32 1.524(7) yes
C29 C30 1.524(7) yes
C29 C31 1.522(8) yes
C29 H291 0.974 no
C30 H301 0.966 no
C30 H302 0.983 no
C30 H303 0.949 no
C31 H313 0.957 no
C31 H311 0.966 no
C31 H312 0.950 no
C32 C33 1.504(9) yes
C32 C34 1.489(9) yes
C32 H321 0.970 no
C33 H333 0.961 no
C33 H332 0.964 no
C33 H331 0.959 no
C34 H342 0.972 no
C34 H341 0.942 no
C34 H343 0.973 no
C35 C36 1.399(7) yes
C35 C40 1.398(7) yes
C36 C37 1.400(7) yes
C36 C41 1.529(7) yes
C37 C38 1.371(8) yes
C37 H371 0.930 no
C38 C39 1.396(7) yes
C38 C44 1.525(7) yes
C39 C40 1.391(6) yes
C39 H391 0.914 no
C40 C47 1.524(7) yes
C41 C42 1.534(9) yes
C41 C43 1.531(9) yes
C41 H411 0.979 no
C42 H422 0.972 no
C42 H421 0.920 no
C42 H423 0.980 no
C43 H432 0.974 no
C43 H433 0.975 no
C43 H431 0.956 no
C44 C45 1.515(9) yes
C44 C46 1.507(9) yes
C44 H441 0.965 no
C45 H453 0.956 no
C45 H452 0.960 no
C45 H451 0.956 no
C46 H461 0.945 no
C46 H462 0.957 no
C46 H463 0.948 no
C47 C48 1.519(8) yes
C47 C49 1.528(7) yes
C47 H471 0.965 no
C48 H481 0.961 no
C48 H482 0.951 no
C48 H483 0.953 no
C49 H491 0.945 no
C49 H492 0.951 no
C49 H493 0.951 no
C50 Cl51 1.739(9) yes
C50 Cl52 1.737(9) yes
C50 H501 1.012 no
C50 H502 1.011 no
P53 F54 1.583(5) yes
P53 F55 1.573(5) yes
P53 F56 1.581(5) yes
P53 F57 1.580(5) yes
P53 F58 1.582(5) yes
P53 F59 1.588(5) yes
P60 F61 1.580(7) yes
P60 F62 1.591(7) yes
P60 F63 1.578(7) yes
P60 F64 1.586(6) yes
P60 F65 1.578(7) yes
P60 F66 1.590(7) yes

loop_
_geom_hbond_atom_site_label_D
_geom_hbond_atom_site_label_H
_geom_hbond_atom_site_label_A
_geom_hbond_angle_DHA
_geom_hbond_distance_DH
_geom_hbond_distance_HA
_geom_hbond_distance_DA
_geom_hbond_publ_flag
C47 H471 N18 129 0.96 2.57 3.264(11) yes
